data_1100453
loop_
_publ_author_name
'Hillwig, R.'
'Harms, K.'
'Dehnicke, K.'
'M\"uller, U.'

_publ_section_title
;
 Elementorganisch substituierte Ammonium-Salze. Die Kristallstrukturen von
 [HN(SnMe~3~)~3~]I, [H~2~N(SnMe~3~)~2~][SnMe~3~Cl~2~] und [N(AsMe~3~)~2~]Br
;
_journal_coden_ASTM ZAACAB
_journal_issue 1-6
_journal_name_full
;
 Zeitschrift fuer Anorganische und Allgemeine Chemie
;
_journal_page_first 676
_journal_page_last 682
_journal_paper_doi 10.1002/zaac.199762301107
_journal_volume 623
_journal_year 1997
_chemical_formula_sum 'C9 H28 I N Sn3'
_space_group_IT_number 198
_symmetry_cell_setting cubic
_symmetry_Int_Tables_number 198
_symmetry_space_group_name_Hall 'P 2ac 2ab 3'
_symmetry_space_group_name_H-M 'P 21 3'
_cell_angle_alpha 90
_cell_angle_beta 90
_cell_angle_gamma 90
_cell_formula_units_Z 8
_cell_length_a 15.587(3)
_cell_length_b 15.587(3)
_cell_length_c 15.587(3)
_cod_depositor_comments
;

  Following symmetrically equivalent atoms were removed in order to
  leave only atoms from asymmetric unit:

  Sn1E* Sn 0.53269(4) 0.28237(4) -0.16572(4)
  C1E* C 0.5345(7) 0.2325(5) -0.2936(7)
  H3E* H 0.5472(7) 0.1722(5) -0.2920(7)
  H4E* H 0.5777(7) 0.2617(5) -0.3263(7)
  H5E* H 0.4795(7) 0.2412(5) -0.3198(7)
  C2E* C 0.4501(6) 0.3849(7) -0.1342(6)
  H6E* H 0.4832(6) 0.4323(7) -0.1129(6)
  H7E* H 0.4103(6) 0.3666(7) -0.0909(6)
  H8E* H 0.4191(6) 0.4025(7) -0.1844(6)
  C3E* C 0.5339(6) 0.1825(6) -0.0730(6)
  H9E* H 0.4760(6) 0.1669(6) -0.0587(6)
  H10E* H 0.5631(6) 0.2017(6) -0.0223(6)
  H11E* H 0.5631(6) 0.1335(6) -0.0962(6)
  Sn1J* Sn 0.66572(4) 0.46731(4) -0.21763(4)
  C1J* C 0.7936(7) 0.4655(5) -0.2675(7)
  H3J* H 0.7920(7) 0.4528(5) -0.3278(7)
  H4J* H 0.8263(7) 0.4223(5) -0.2383(7)
  H5J* H 0.8198(7) 0.5205(5) -0.2588(7)
  C2J* C 0.6342(6) 0.5499(7) -0.1151(6)
  H6J* H 0.6129(6) 0.5168(7) -0.0677(6)
  H7J* H 0.5909(6) 0.5897(7) -0.1334(6)
  H8J* H 0.6844(6) 0.5809(7) -0.0975(6)
  C3J* C 0.5730(6) 0.4661(6) -0.3175(6)
  H9J* H 0.5587(6) 0.5240(6) -0.3331(6)
  H10J* H 0.5223(6) 0.4369(6) -0.2983(6)
  H11J* H 0.5962(6) 0.4369(6) -0.3665(6)
  Sn2E* Sn 0.46673(5) 0.71415(4) 0.17890(5)
  C4E* C 0.4439(7) 0.8472(8) 0.1762(8)
  H12E* H 0.4441(7) 0.8690(8) 0.2338(8)
  H13E* H 0.3890(7) 0.8578(8) 0.1504(8)
  H14E* H 0.4878(7) 0.8753(8) 0.1435(8)
  C5E* C 0.5341(8) 0.6567(7) 0.0780(6)
  H15E* H 0.5372(8) 0.6955(7) 0.0302(6)
  H16E* H 0.5051(8) 0.6052(7) 0.0608(6)
  H17E* H 0.5911(8) 0.6428(7) 0.0968(6)
  C6E* C 0.5057(9) 0.6742(7) 0.3019(7)
  H18E* H 0.4713(9) 0.7028(7) 0.3443(7)
  H19E* H 0.5650(9) 0.6886(7) 0.3104(7)
  H20E* H 0.4984(9) 0.6133(7) 0.3073(7)
  Sn2J* Sn 0.32110(5) 0.53327(4) 0.21415(5)
  C4J* C 0.3238(7) 0.5561(8) 0.3472(8)
  H12J* H 0.2662(7) 0.5559(8) 0.3690(8)
  H13J* H 0.3496(7) 0.6110(8) 0.3578(8)
  H14J* H 0.3565(7) 0.5122(8) 0.3753(8)
  C5J* C 0.4220(8) 0.4659(7) 0.1567(6)
  H15J* H 0.4698(8) 0.4628(7) 0.1955(6)
  H16J* H 0.4392(8) 0.4949(7) 0.1052(6)
  H17J* H 0.4032(8) 0.4089(7) 0.1428(6)
  C6J* C 0.1981(9) 0.4943(7) 0.1742(7)
  H18J* H 0.1557(9) 0.5287(7) 0.2028(7)
  H19J* H 0.1896(9) 0.4350(7) 0.1886(7)
  H20J* H 0.1927(9) 0.5016(7) 0.1133(7)

  Andrius Merkys
  2013-11-12
;
_cod_original_formula_sum 'C9 H28 I1 N1 Sn3'
_cod_database_code 1100453

loop_
_symmetry_equiv_pos_site_id
_symmetry_equiv_pos_as_xyz
1 x,y,z
2 1/2-x,-y,1/2+z
3 1/2+x,1/2-y,-z
4 z,x,y
5 -x,1/2+y,1/2-z
6 1/2-z,-x,1/2+y
7 1/2+z,1/2-x,-y
8 -z,1/2+x,1/2-y
9 y,z,x
10 1/2+y,1/2-z,-x
11 -y,1/2+z,1/2-x
12 1/2-y,-z,1/2+x

loop_
_atom_site_label
_atom_site_type_symbol
_atom_site_fract_x
_atom_site_fract_y
_atom_site_fract_z
Sn1 Sn 0.71763(4) 0.33428(4) -0.03269(4)
Sn2 Sn 0.28585(5) 0.67890(4) 0.03327(5)
N1 N 0.6584(5) 0.3416(5) -0.1584(5)
H1 H 0.6925(5) 0.3075(5) -0.1925(5)
N2 N 0.3402(5) 0.6598(5) 0.1598(5)
H2 H 0.30651(5) 0.6939(5) 0.1939(5)
C1 C 0.7675(7) 0.2064(5) -0.0345(7)
H3 H 0.8278(7) 0.2080(5) -0.0472(7)
H4 H 0.7383(7) 0.1737(5) -0.0777(7)
H5 H 0.7588(7) 0.1802(5) 0.0205(7)
C2 C 0.6151(6) 0.3658(7) 0.0499(6)
H6 H 0.5677(6) 0.3871(7) 0.0168(6)
H7 H 0.6334(6) 0.4091(7) 0.0897(6)
H8 H 0.5975(6) 0.3156(7) 0.0809(6)
C3 C 0.8175(6) 0.4270(6) -0.0339(6)
H9 H 0.8331(6) 0.4413(6) 0.0240(6)
H10 H 0.7983(6) 0.4777(6) -0.0631(6)
H11 H 0.8665(6) 0.4038(6) -0.0631(6)
C4 C 0.1528(7) 0.6762(8) 0.0561(8)
H12 H 0.1310(7) 0.7338(8) 0.0559(8)
H13 H 0.1422(7) 0.6504(8) 0.1110(8)
H14 H 0.1247(7) 0.6435(8) 0.0122(8)
C5 C 0.3433(8) 0.5780(7) -0.0341(6)
H15 H 0.3045(8) 0.5302(7) -0.0372(6)
H16 H 0.3948(8) 0.5608(7) -0.0051(6)
H17 H 0.3572(8) 0.5968(7) -0.0911(6)
C6 C 0.3258(9) 0.8019(7) -0.0057(7)
H18 H 0.2972(9) 0.8443(7) 0.0287(7)
H19 H 0.3114(9) 0.8104(7) -0.0650(7)
H20 H 0.3867(9) 0.8073(7) 0.0016(7)
I1 I 0.79899(5) 0.20101(5) -0.29899(5)
I2 I 0.19920(5) 0.80080(5) 0.30080(5)

loop_
_atom_type_symbol
_atom_type_radius_bond
C 0.68
H 0.23
I 1.40
N 0.68
Sn 1.46
